data_7154725
loop_
_publ_author_name
'Luo, Lan'
'Yamamoto, Hisashi'

_publ_section_title
;
 Synthesis of virtually enantiopure aminodiols with three adjacent
 stereogenic centers by epoxidation and ring-opening.
;
_journal_issue 42
_journal_name_full 'Organic &amp; biomolecular chemistry'
_journal_page_first 10466
_journal_page_last 10470
_journal_paper_doi 10.1039/c5ob01808k
_journal_volume 13
_journal_year 2015
_chemical_absolute_configuration syn
_chemical_formula_moiety 'C18 H23 N O2'
_chemical_formula_sum 'C18 H23 N O2'
_chemical_formula_weight 285.37
_chemical_name_systematic (1S,2R,3R)-1-phenyl-3-(phenylamino)hexane-1,2-diol
_space_group_crystal_system orthorhombic
_space_group_IT_number 19
_space_group_name_Hall 'P 2ac 2ab'
_space_group_name_H-M_alt 'P 21 21 21'
_symmetry_space_group_name_Hall 'P 2ac 2ab'
_symmetry_space_group_name_H-M 'P 21 21 21'
_atom_sites_solution_hydrogens mixed
_atom_sites_solution_primary
;
dual-space method as implemented in SHELXT
;
_atom_sites_solution_secondary difmap
_audit_creation_method SHELXL-2014/7
_audit_update_record
;
2015-08-03 deposited with the CCDC.
2015-09-23 downloaded from the CCDC.
;
_cell_angle_alpha 90
_cell_angle_beta 90
_cell_angle_gamma 90
_cell_formula_units_Z 4
_cell_length_a 5.2823(3)
_cell_length_b 10.7630(7)
_cell_length_c 27.6349(17)
_cell_measurement_reflns_used 6387
_cell_measurement_temperature 100(2)
_cell_measurement_theta_max 66.38
_cell_measurement_theta_min 3.20
_cell_volume 1571.14(17)
_computing_cell_refinement 'SAINT V.8.27 (Bruker AXS Inc., 2012)'
_computing_data_collection 'APEX2 v.2014.9-0 (Bruker AXS Inc., 2014)'
_computing_data_reduction 'SAINT V.8.27 (Bruker AXS Inc., 2012)'
_computing_molecular_graphics
;
Ortep-3 for Windows: L. J. Farrugia, J. Appl. Cryst (1997), 30, 565

Mercury: visualization and analysis of crystal structures
C. F. Macrae, P. R. Edgington, P. McCabe, E. Pidcock, G. P. Shields, 
R. Taylor, M. Towler and J. van de Streek, J. Appl. Cryst., 39, 453-457, 2006 
;
_computing_publication_material 'APEX2 v.2014.9-0 (Bruker AXS Inc., 2014)'
_computing_structure_refinement 'SHELXL-2014/7 (Sheldrick, 2014)'
_computing_structure_solution 'SHELXT 2014/4 (Sheldrick, 2014)'
_diffrn_ambient_temperature 100(2)
_diffrn_detector_area_resol_mean 10.4167
_diffrn_measured_fraction_theta_full 0.992
_diffrn_measured_fraction_theta_max 0.992
_diffrn_measurement_device_type 'Bruker D8 Venture PHOTON 100 CMOS'
_diffrn_measurement_method 'omega and phi scans'
_diffrn_radiation_monochromator mirrors
_diffrn_radiation_source 'INCOATEC ImuS micro-focus source'
_diffrn_radiation_type CuK\a
_diffrn_radiation_wavelength 1.54178
_diffrn_reflns_av_R_equivalents 0.0744
_diffrn_reflns_av_unetI/netI 0.0637
_diffrn_reflns_Laue_measured_fraction_full 0.992
_diffrn_reflns_Laue_measured_fraction_max 0.992
_diffrn_reflns_limit_h_max 5
_diffrn_reflns_limit_h_min -6
_diffrn_reflns_limit_k_max 9
_diffrn_reflns_limit_k_min -12
_diffrn_reflns_limit_l_max 32
_diffrn_reflns_limit_l_min -26
_diffrn_reflns_number 10178
_diffrn_reflns_point_group_measured_fraction_full 0.986
_diffrn_reflns_point_group_measured_fraction_max 0.986
_diffrn_reflns_theta_full 66.519
_diffrn_reflns_theta_max 66.519
_diffrn_reflns_theta_min 3.198
_exptl_absorpt_coefficient_mu 0.615
_exptl_absorpt_correction_T_max 0.753
_exptl_absorpt_correction_T_min 0.561
_exptl_absorpt_correction_type multi-scan
_exptl_absorpt_process_details
;
SADABS (version 2012/4) as implemented in APEX2, version 2014.9-0, Bruker AXS
;
_exptl_crystal_colour colorless
_exptl_crystal_density_diffrn 1.206
_exptl_crystal_description plate
_exptl_crystal_F_000 616
_exptl_crystal_size_max 0.380
_exptl_crystal_size_mid 0.180
_exptl_crystal_size_min 0.060
_refine_diff_density_max 0.177
_refine_diff_density_min -0.175
_refine_diff_density_rms 0.047
_refine_ls_abs_structure_details
;
 Flack x determined using 729 quotients [(I+)-(I-)]/[(I+)+(I-)]
 (Parsons, Flack and Wagner, Acta Cryst. B69 (2013) 249-259).
;
_refine_ls_abs_structure_Flack 0.3(3)
_refine_ls_extinction_method none
_refine_ls_goodness_of_fit_ref 1.087
_refine_ls_hydrogen_treatment mixed
_refine_ls_matrix_type full
_refine_ls_number_parameters 206
_refine_ls_number_reflns 2739
_refine_ls_number_restraints 0
_refine_ls_restrained_S_all 1.087
_refine_ls_R_factor_all 0.0661
_refine_ls_R_factor_gt 0.0510
_refine_ls_shift/su_max 0.000
_refine_ls_shift/su_mean 0.000
_refine_ls_structure_factor_coef Fsqd
_refine_ls_weighting_details 'w=1/[\s^2^(Fo^2^)+(0.0390P)^2^+0.3640P] where P=(Fo^2^+2Fc^2^)/3'
_refine_ls_weighting_scheme calc
_refine_ls_wR_factor_gt 0.1063
_refine_ls_wR_factor_ref 0.1134
_reflns_Friedel_coverage 0.670
_reflns_Friedel_fraction_full 0.978
_reflns_Friedel_fraction_max 0.978
_reflns_number_gt 2211
_reflns_number_total 2739
_reflns_threshold_expression 'I > 2\s(I)'
_cod_data_source_file c5ob01808k2.cif
_cod_data_source_block 0055_Lan
_cod_depositor_comments 'Adding full bibliography for 7154725.cif.'
_cod_database_code 7154725
_shelx_shelxl_version_number 2014/7
_shelx_space_group_comment
;
The symmetry employed for this shelxl refinement is uniquely defined
by the following loop, which should always be used as a source of
symmetry information in preference to the above space-group names.
They are only intended as comments.
;
_shelx_estimated_absorpt_t_min 0.800
_shelx_estimated_absorpt_t_max 0.964

loop_
_space_group_symop_operation_xyz
'x, y, z'
'-x+1/2, -y, z+1/2'
'-x, y+1/2, -z+1/2'
'x+1/2, -y+1/2, -z'

loop_
_atom_site_label
_atom_site_type_symbol
_atom_site_fract_x
_atom_site_fract_y
_atom_site_fract_z
_atom_site_U_iso_or_equiv
_atom_site_adp_type
_atom_site_occupancy
_atom_site_site_symmetry_order
_atom_site_calc_flag
_atom_site_refinement_flags_posn
_atom_site_refinement_flags_adp
C1 C 0.1745(6) 0.4164(4) 0.78209(13) 0.0293(9) Uani 1 1 d . .
H1 H 0.2186 0.3331 0.7745 0.035 Uiso 1 1 calc R U
C2 C 0.0009(7) 0.4396(4) 0.81872(13) 0.0322(9) Uani 1 1 d . .
H2 H -0.0738 0.3726 0.8360 0.039 Uiso 1 1 calc R U
C3 C -0.0625(7) 0.5611(4) 0.82994(13) 0.0326(9) Uani 1 1 d . .
H3 H -0.1835 0.5774 0.8546 0.039 Uiso 1 1 calc R U
C4 C 0.0497(7) 0.6592(4) 0.80543(13) 0.0300(9) Uani 1 1 d . .
H4 H 0.0096 0.7425 0.8138 0.036 Uiso 1 1 calc R U
C5 C 0.2208(7) 0.6345(4) 0.76865(12) 0.0278(9) Uani 1 1 d . .
H5 H 0.2959 0.7015 0.7515 0.033 Uiso 1 1 calc R U
C6 C 0.2844(6) 0.5131(3) 0.75640(12) 0.0258(8) Uani 1 1 d . .
C7 C 0.4530(6) 0.4881(4) 0.71309(14) 0.0259(8) Uani 1 1 d . .
H7 H 0.492(7) 0.396(3) 0.7117(13) 0.031 Uiso 1 1 d . U
C8 C 0.3185(6) 0.5257(4) 0.66602(13) 0.0253(8) Uani 1 1 d . .
H8 H 0.278(7) 0.621(4) 0.6702(13) 0.030 Uiso 1 1 d . U
C9 C 0.4715(6) 0.5049(3) 0.61957(12) 0.0254(8) Uani 1 1 d . .
H9 H 0.6397 0.5462 0.6238 0.031 Uiso 1 1 calc R U
C10 C 0.5191(7) 0.3688(3) 0.60745(13) 0.0268(8) Uani 1 1 d . .
H10A H 0.3576 0.3296 0.5976 0.032 Uiso 1 1 calc R U
H10B H 0.5806 0.3254 0.6368 0.032 Uiso 1 1 calc R U
C11 C 0.7128(7) 0.3528(4) 0.56692(13) 0.0309(9) Uani 1 1 d . .
H11A H 0.6517 0.3972 0.5378 0.037 Uiso 1 1 calc R U
H11B H 0.8742 0.3917 0.5770 0.037 Uiso 1 1 calc R U
C12 C 0.7622(8) 0.2186(4) 0.55380(14) 0.0373(10) Uani 1 1 d . .
H12A H 0.8145 0.1728 0.5828 0.056 Uiso 1 1 calc R U
H12B H 0.8968 0.2145 0.5295 0.056 Uiso 1 1 calc R U
H12C H 0.6073 0.1816 0.5407 0.056 Uiso 1 1 calc R U
C13 C 0.3239(6) 0.6932(4) 0.57457(12) 0.0253(8) Uani 1 1 d . .
C14 C 0.4989(7) 0.7742(3) 0.59471(13) 0.0272(8) Uani 1 1 d . .
H14 H 0.6312 0.7430 0.6146 0.033 Uiso 1 1 calc R U
C15 C 0.4808(7) 0.9008(3) 0.58589(13) 0.0304(9) Uani 1 1 d . .
H15 H 0.6035 0.9553 0.5994 0.036 Uiso 1 1 calc R U
C16 C 0.2885(7) 0.9490(4) 0.55803(13) 0.0313(9) Uani 1 1 d . .
H16 H 0.2784 1.0358 0.5521 0.038 Uiso 1 1 calc R U
C17 C 0.1094(7) 0.8685(4) 0.53879(13) 0.0297(9) Uani 1 1 d . .
H17 H -0.0260 0.9009 0.5200 0.036 Uiso 1 1 calc R U
C18 C 0.1256(6) 0.7430(4) 0.54660(12) 0.0279(9) Uani 1 1 d . .
H18 H 0.0020 0.6891 0.5330 0.033 Uiso 1 1 calc R U
N1 N 0.3439(5) 0.5643(3) 0.57876(10) 0.0259(7) Uani 1 1 d . .
H1A H 0.201(7) 0.527(3) 0.5705(13) 0.031 Uiso 1 1 d . U
O1 O 0.6827(4) 0.5605(3) 0.71492(9) 0.0322(6) Uani 1 1 d . .
H1B H 0.745(8) 0.553(4) 0.7445(15) 0.048 Uiso 1 1 d . U
O2 O 0.0886(4) 0.4567(3) 0.66146(9) 0.0291(6) Uani 1 1 d . .
H2A H -0.022(8) 0.491(4) 0.6809(14) 0.044 Uiso 1 1 d . U

loop_
_atom_site_aniso_label
_atom_site_aniso_U_11
_atom_site_aniso_U_22
_atom_site_aniso_U_33
_atom_site_aniso_U_23
_atom_site_aniso_U_13
_atom_site_aniso_U_12
C1 0.0283(19) 0.028(2) 0.031(2) 0.0014(17) -0.0054(16) 0.0013(16)
C2 0.031(2) 0.037(3) 0.029(2) 0.0073(18) -0.0004(15) -0.0032(18)
C3 0.0290(19) 0.042(3) 0.026(2) 0.000(2) -0.0016(15) 0.0015(18)
C4 0.028(2) 0.032(2) 0.030(2) -0.0023(17) -0.0034(16) 0.0033(16)
C5 0.0253(19) 0.029(2) 0.029(2) 0.0027(17) -0.0019(15) -0.0026(16)
C6 0.0167(16) 0.035(2) 0.0260(19) 0.0016(16) -0.0055(14) 0.0014(15)
C7 0.0176(16) 0.028(2) 0.032(2) -0.0012(18) -0.0003(14) -0.0002(15)
C8 0.0194(17) 0.027(2) 0.0297(19) -0.0015(17) -0.0019(15) 0.0002(14)
C9 0.0213(17) 0.029(2) 0.0261(19) -0.0001(16) -0.0031(14) -0.0012(15)
C10 0.0244(18) 0.027(2) 0.0288(19) 0.0027(16) 0.0001(15) -0.0023(16)
C11 0.0277(19) 0.031(2) 0.034(2) -0.0031(18) 0.0022(17) -0.0040(16)
C12 0.043(2) 0.035(3) 0.034(2) 0.0009(18) 0.0068(18) 0.0076(18)
C13 0.0239(18) 0.030(2) 0.0222(18) 0.0015(16) 0.0035(15) 0.0011(15)
C14 0.0220(18) 0.029(2) 0.0307(19) 0.0021(17) 0.0000(15) -0.0009(15)
C15 0.0257(19) 0.031(2) 0.035(2) -0.0021(17) 0.0003(16) -0.0039(15)
C16 0.0320(19) 0.027(2) 0.035(2) 0.0033(18) 0.0028(16) 0.0010(17)
C17 0.030(2) 0.033(3) 0.026(2) 0.0023(17) 0.0001(15) 0.0078(17)
C18 0.0227(19) 0.035(3) 0.0261(19) 0.0022(18) 0.0007(14) -0.0002(16)
N1 0.0206(15) 0.028(2) 0.0290(17) 0.0020(14) -0.0025(12) -0.0022(13)
O1 0.0189(12) 0.0485(18) 0.0292(13) -0.0015(14) -0.0032(10) -0.0026(12)
O2 0.0186(12) 0.0376(17) 0.0312(14) -0.0011(13) 0.0012(10) -0.0047(11)

loop_
_atom_type_symbol
_atom_type_description
_atom_type_scat_dispersion_real
_atom_type_scat_dispersion_imag
_atom_type_scat_source
C C 0.0181 0.0091 'International Tables Vol C Tables 4.2.6.8 and 6.1.1.4'
H H 0.0000 0.0000 'International Tables Vol C Tables 4.2.6.8 and 6.1.1.4'
N N 0.0311 0.0180 'International Tables Vol C Tables 4.2.6.8 and 6.1.1.4'
O O 0.0492 0.0322 'International Tables Vol C Tables 4.2.6.8 and 6.1.1.4'

loop_
_geom_angle_atom_site_label_1
_geom_angle_atom_site_label_2
_geom_angle_atom_site_label_3
_geom_angle
C6 C1 C2 121.0(4)
C6 C1 H1 119.5
C2 C1 H1 119.5
C3 C2 C1 119.5(4)
C3 C2 H2 120.3
C1 C2 H2 120.3
C2 C3 C4 120.4(4)
C2 C3 H3 119.8
C4 C3 H3 119.8
C5 C4 C3 119.4(4)
C5 C4 H4 120.3
C3 C4 H4 120.3
C4 C5 C6 121.1(4)
C4 C5 H5 119.5
C6 C5 H5 119.5
C1 C6 C5 118.6(3)
C1 C6 C7 121.1(3)
C5 C6 C7 120.1(3)
O1 C7 C6 111.7(3)
O1 C7 C8 106.0(3)
C6 C7 C8 110.5(3)
O1 C7 H7 111(2)
C6 C7 H7 109(2)
C8 C7 H7 109(2)
O2 C8 C9 107.3(3)
O2 C8 C7 109.3(3)
C9 C8 C7 115.3(3)
O2 C8 H8 110(2)
C9 C8 H8 110(2)
C7 C8 H8 105(2)
N1 C9 C10 109.1(3)
N1 C9 C8 109.8(3)
C10 C9 C8 114.3(3)
N1 C9 H9 107.8
C10 C9 H9 107.8
C8 C9 H9 107.8
C9 C10 C11 112.3(3)
C9 C10 H10A 109.1
C11 C10 H10A 109.1
C9 C10 H10B 109.1
C11 C10 H10B 109.1
H10A C10 H10B 107.9
C12 C11 C10 113.6(3)
C12 C11 H11A 108.9
C10 C11 H11A 108.9
C12 C11 H11B 108.9
C10 C11 H11B 108.9
H11A C11 H11B 107.7
C11 C12 H12A 109.5
C11 C12 H12B 109.5
H12A C12 H12B 109.5
C11 C12 H12C 109.5
H12A C12 H12C 109.5
H12B C12 H12C 109.5
C14 C13 N1 122.7(3)
C14 C13 C18 118.5(3)
N1 C13 C18 118.7(3)
C15 C14 C13 120.0(3)
C15 C14 H14 120.0
C13 C14 H14 120.0
C16 C15 C14 121.3(3)
C16 C15 H15 119.4
C14 C15 H15 119.4
C15 C16 C17 118.8(4)
C15 C16 H16 120.6
C17 C16 H16 120.6
C18 C17 C16 120.8(4)
C18 C17 H17 119.6
C16 C17 H17 119.6
C17 C18 C13 120.5(3)
C17 C18 H18 119.7
C13 C18 H18 119.7
C13 N1 C9 122.3(3)
C13 N1 H1A 112(2)
C9 N1 H1A 113(2)
C7 O1 H1B 107(3)
C8 O2 H2A 107(3)

loop_
_geom_bond_atom_site_label_1
_geom_bond_atom_site_label_2
_geom_bond_distance
C1 C6 1.387(5)
C1 C2 1.388(5)
C1 H1 0.9500
C2 C3 1.386(5)
C2 H2 0.9500
C3 C4 1.387(5)
C3 H3 0.9500
C4 C5 1.386(5)
C4 H4 0.9500
C5 C6 1.391(5)
C5 H5 0.9500
C6 C7 1.516(5)
C7 O1 1.443(4)
C7 C8 1.537(5)
C7 H7 1.02(4)
C8 O2 1.429(4)
C8 C9 1.533(5)
C8 H8 1.05(4)
C9 N1 1.461(4)
C9 C10 1.524(5)
C9 H9 1.0000
C10 C11 1.526(5)
C10 H10A 0.9900
C10 H10B 0.9900
C11 C12 1.512(5)
C11 H11A 0.9900
C11 H11B 0.9900
C12 H12A 0.9800
C12 H12B 0.9800
C12 H12C 0.9800
C13 C14 1.387(5)
C13 N1 1.397(5)
C13 C18 1.407(5)
C14 C15 1.387(5)
C14 H14 0.9500
C15 C16 1.376(5)
C15 H15 0.9500
C16 C17 1.388(5)
C16 H16 0.9500
C17 C18 1.372(5)
C17 H17 0.9500
C18 H18 0.9500
N1 H1A 0.89(4)
O1 H1B 0.88(4)
O2 H2A 0.87(4)

loop_
_geom_hbond_atom_site_label_D
_geom_hbond_atom_site_label_H
_geom_hbond_atom_site_label_A
_geom_hbond_distance_DH
_geom_hbond_distance_HA
_geom_hbond_distance_DA
_geom_hbond_angle_DHA
_geom_hbond_site_symmetry_A
O2 H2A O1 0.87(4) 1.97(4) 2.833(3) 169(4) 1_455

loop_
_geom_torsion_atom_site_label_1
_geom_torsion_atom_site_label_2
_geom_torsion_atom_site_label_3
_geom_torsion_atom_site_label_4
_geom_torsion
C6 C1 C2 C3 -0.3(5)
C1 C2 C3 C4 -1.2(5)
C2 C3 C4 C5 1.8(5)
C3 C4 C5 C6 -0.9(5)
C2 C1 C6 C5 1.2(5)
C2 C1 C6 C7 -173.7(3)
C4 C5 C6 C1 -0.5(5)
C4 C5 C6 C7 174.3(3)
C1 C6 C7 O1 -133.5(3)
C5 C6 C7 O1 51.7(4)
C1 C6 C7 C8 108.7(4)
C5 C6 C7 C8 -66.1(4)
O1 C7 C8 O2 179.6(3)
C6 C7 C8 O2 -59.2(4)
O1 C7 C8 C9 58.6(4)
C6 C7 C8 C9 179.9(3)
O2 C8 C9 N1 68.2(4)
C7 C8 C9 N1 -169.8(3)
O2 C8 C9 C10 -54.8(4)
C7 C8 C9 C10 67.2(4)
N1 C9 C10 C11 67.7(4)
C8 C9 C10 C11 -169.0(3)
C9 C10 C11 C12 -179.5(3)
N1 C13 C14 C15 174.6(3)
C18 C13 C14 C15 -2.0(5)
C13 C14 C15 C16 1.2(6)
C14 C15 C16 C17 0.4(5)
C15 C16 C17 C18 -1.1(5)
C16 C17 C18 C13 0.3(5)
C14 C13 C18 C17 1.2(5)
N1 C13 C18 C17 -175.5(3)
C14 C13 N1 C9 27.5(5)
C18 C13 N1 C9 -155.9(3)
C10 C9 N1 C13 -165.9(3)
C8 C9 N1 C13 68.1(4)
